data_4034061
loop_
_publ_author_name
'Bodunov, Vladimir A.'
'Galenko, Ekaterina E.'
'Sakharov, Pavel A.'
'Novikov, Mikhail S.'
'Khlebnikov, Alexander F.'

_publ_section_title
;
 Selective Cu-Catalyzed Intramolecular Annulation of
 3-Aryl/Heteryl-2-(diazoacetyl)-1<i>H</i>-pyrroles: Synthesis of
 Benzo/Furo/Thieno[<i>e</i>]-Fused 1<i>H</i>-Indol-7-oles and Their
 Transformations.
;
_journal_issue 16
_journal_name_full 'The Journal of organic chemistry'
_journal_page_first 10388
_journal_page_last 10401
_journal_paper_doi 10.1021/acs.joc.9b01573
_journal_volume 84
_journal_year 2019
_chemical_formula_moiety 'C15 H11 N O3'
_chemical_formula_sum 'C15 H11 N O3'
_chemical_formula_weight 253.25
_chemical_melting_point 217.0(10)
_chemical_name_common quinone
_chemical_name_systematic 1-acetyl-2-methyl-3H-benzo[e]indole-4,5-dione
_space_group_crystal_system monoclinic
_space_group_IT_number 15
_space_group_name_Hall '-C 2yc'
_space_group_name_H-M_alt 'C 1 2/c 1'
_atom_sites_solution_hydrogens geom
_atom_sites_solution_primary dual
_audit_creation_date 2019-06-02
_audit_creation_method
;
Olex2 1.2-alpha
(compiled 2018.07.26 svn.r3523 for OlexSys, GUI svn.r5532)
;
_cell_angle_alpha 90
_cell_angle_beta 103.304(2)
_cell_angle_gamma 90
_cell_formula_units_Z 8
_cell_length_a 10.5184(2)
_cell_length_b 10.7815(2)
_cell_length_c 20.6909(5)
_cell_measurement_reflns_used 9391
_cell_measurement_temperature 115(2)
_cell_measurement_theta_max 72.6950
_cell_measurement_theta_min 4.3780
_cell_volume 2283.46(8)
_computing_cell_refinement 'CrysAlisPro 1.171.39.35a (Rigaku OD, 2017)'
_computing_data_collection 'CrysAlisPro 1.171.39.35a (Rigaku OD, 2017)'
_computing_data_reduction 'CrysAlisPro 1.171.39.35a (Rigaku OD, 2017)'
_computing_molecular_graphics 'Olex2 (Dolomanov et al., 2009)'
_computing_publication_material 'Olex2 (Dolomanov et al., 2009)'
_computing_structure_refinement 'ShelXL (Sheldrick, 2015)'
_computing_structure_solution 'ShelXT (Sheldrick, 2015)'
_diffrn_ambient_environment N~2~
_diffrn_ambient_temperature 115(2)
_diffrn_detector 'CCD plate'
_diffrn_detector_type HyPix3000
_diffrn_measured_fraction_theta_full 1.000
_diffrn_measured_fraction_theta_max 1.000
_diffrn_measurement_details
;
List of Runs (angles in degrees, time in seconds):

  # Type    Start    End  Width  t~exp~   \w     \q     \k     \f   Frames
--------------------------------------------------------------------------
  1  \w    -68.00  -6.00   0.50    1.17    --  -38.95  85.00  56.00  124
  2  \w      5.00  59.00   0.50    1.17    --   38.95 -85.00 -62.00  108
  3  \w     78.00 157.00   0.50    4.67    --  104.92  85.00  56.00  158
  4  \w     36.00 135.00   0.50    4.67    --  104.92 -85.00 -62.00  198
  5  \w   -107.00 -82.00   0.50    1.17    --  -38.95 -21.00   0.00   50
  6  \w   -100.00 -30.00   0.50    1.17    --  -38.95 -32.00 -60.00  140
  7  \w    -80.00 -37.00   0.50    1.17    --  -38.95 -21.00   0.00   86
  8  \w    -52.00 -27.00   0.50    1.17    --  -38.95  43.00   0.00   50
  9  \w   -107.00 -26.00   0.50    1.17    --  -38.95 -32.00  90.00  162
 10  \w     26.00  56.00   0.50    1.17    --   38.95  32.00 120.00   60
 11  \w    -14.00  11.00   0.50    1.17    --   38.95 -43.00-150.00   50
 12  \w     13.00  54.00   0.50    1.17    --   38.95 -54.00 -30.00   82
 13  \w     45.00  97.00   0.50    1.17    --   38.95  65.00 150.00  104
 14  \w    -25.00   1.00   0.50    1.17    --   38.95 -54.00 -30.00   52
 15  \w     33.00  58.00   0.50    1.17    --   38.95  32.00-150.00   50
 16  \w     24.00  82.00   0.50    1.17    --   38.95  54.00  30.00  116
 17  \w     17.00  43.00   0.50    1.17    --   38.95 -43.00-150.00   52
 18  \w     52.00 127.00   0.50    4.67    --  104.92 -61.00 -90.00  150
 19  \w    100.00 144.00   0.50    4.67    --  104.92  37.00   0.00   88
 20  \w     85.00 120.00   0.50    4.67    --  104.92  77.00  30.00   70
 21  \w     85.00 111.00   0.50    4.67    --  104.92-133.00 -60.00   52
 22  \w    115.00 153.00   0.50    4.67    --  104.92  45.00 -60.00   76
 23  \w     86.00 152.00   0.50    4.67    --  104.92  22.00-150.00  132
 24  \w     87.00 156.00   0.50    4.67    --  104.92  69.00  90.00  138
 25  \w     46.00 114.00   0.50    4.67    --  104.92 -30.00 120.00  136
 26  \w     98.00 123.00   0.50    4.67    --  104.92 -45.00 -60.00   50
 27  \w     41.00  66.00   0.50    4.67    --  104.92 -45.00 -60.00   50
 28  \w     38.00  63.00   0.50    4.67    --  104.92-111.00  90.00   50
 29  \w    106.00 153.00   0.50    4.67    --  104.92 133.00 -90.00   94
 30  \w     87.00 156.00   0.50    4.67    --  104.92  45.00  30.00  138
 31  \w     85.00 147.00   0.50    4.67    --  104.92  53.00 -30.00  124
 32  \w     14.00  40.00   0.50    1.17    --   38.95  77.00-180.00   52
 33  \w    -42.00 -16.00   0.50    1.17    --  -38.95  21.00  30.00   52
 34  \w     -7.00  23.00   0.50    1.17    --  -38.95  43.00-180.00   60
 35  \w    -53.00 -17.00   0.50    1.17    --  -38.95  43.00-180.00   72
 36  \w     -3.00  23.00   0.50    1.17    --  -38.95  21.00  30.00   52
 37  \w      5.00  30.00   0.50    1.17    --  -38.95  32.00 -90.00   50
 38  \w    -51.00 -18.00   0.50    1.17    --  -38.95  32.00 -90.00   66
 39  \w    -33.00  -7.00   0.50    1.17    --   38.95 -21.00  30.00   52
 40  \w     14.00  53.00   0.50    1.17    --   38.95 -43.00 -60.00   78
 41  \w    -22.00   3.00   0.50    1.17    --   38.95 -43.00 -60.00   50
 42  \w     19.00  46.00   0.50    1.17    --   38.95 -21.00  30.00   54
 43  \w     27.00  52.00   0.50    1.17    --   38.95  32.00-120.00   50
 44  \w     73.00 105.00   0.50    1.17    --   38.95  77.00-180.00   64
 45  \w     12.00  38.00   0.50    1.17    --   38.95 -32.00-150.00   52
 46  \w     65.00  90.00   0.50    1.17    --   38.95  32.00-120.00   50
 47  \w     78.00 149.00   0.50    4.67    --  104.92  77.00 120.00  142
 48  \w     65.00 119.00   0.50    4.67    --  104.92 -61.00  90.00  108
 49  \w     69.00 122.00   0.50    4.67    --  104.92-133.00 120.00  106
 50  \w     90.00 151.00   0.50    4.67    --  104.92  93.00  30.00  122
 51  \w    131.00 157.00   0.50    4.67    --  104.92  30.00 150.00   52
 52  \w     34.00 106.00   0.50    4.67    --  104.92 -22.00 -60.00  144
 53  \w    121.00 147.00   0.50    4.67    --  104.92 111.00-150.00   52
 54  \w     80.00 120.00   0.50    4.67    --  104.92 111.00-150.00   80
 55  \w     55.00 123.00   0.50    4.67    --  104.92-133.00 -30.00  136
 56  \w     87.00 114.00   0.50    4.67    --  104.92-111.00 -30.00   54
 57  \w    132.00 157.00   0.50    4.67    --  104.92  69.00 150.00   50
 58  \w     38.00  64.00   0.50    4.67    --  104.92-111.00 -30.00   52
 59  \w     43.00  69.00   0.50    4.67    --  104.92 -45.00 -90.00   52
 60  \w     94.00 121.00   0.50    4.67    --  104.92 -45.00 -90.00   54
 61  \w     91.00 117.00   0.50    4.67    --  104.92  45.00-180.00   52
 62  \w     94.00 120.00   0.50    4.67    --  104.92  30.00  30.00   52
 63  \w     83.00 109.00   0.50    4.67    --  104.92  69.00-180.00   52
 64  \w     82.00 108.00   0.50    4.67    --  104.92  69.00 150.00   52
 65  \w     54.00  80.00   0.50    4.67    --  104.92-111.00  30.00   52
 66  \w     36.00  62.00   0.50    4.67    --  104.92 -30.00 -90.00   52
 67  \w     91.00 116.00   0.50    4.67    --  104.92  30.00 150.00   50
 68  \w    104.00 130.00   0.50    4.67    --  104.92  39.00 -81.00   52
 69  \w    -97.00 -72.00   0.50    1.17    --  -38.95 138.00-180.00   50
 70  \w    -52.00 -13.00   0.50    1.17    --  -38.95 138.00-180.00   78
 71  \w     47.00  89.00   0.50    1.17    --   38.95-138.00-120.00   84
 72  \w     35.00  61.00   0.50    1.17    --   38.95-104.00-120.00   52
 73  \w      7.00  33.00   0.50    1.17    --   38.95-104.00-120.00   52
 74  \w     32.00  59.00   0.50    1.17    --   38.95 -89.00  90.00   54
 75  \w     87.00 124.00   0.50    4.67    --  104.92-133.00 150.00   74
 76  \w    119.00 145.00   0.50    4.67    --  104.92  30.00 120.00   52
 77  \w     92.00 118.00   0.50    4.67    --  104.92  30.00 120.00   52
 78  \w     86.00 121.00   0.50    4.67    --  104.92 -61.00   0.00   70
 79  \w     48.00 126.00   0.50    4.67    --  104.92 -77.00 150.00  156
 80  \w     67.00 124.00   0.50    4.67    --  104.92 -53.00 150.00  114
 81  \w     81.00 113.00   0.50    4.67    --  104.92-111.00-180.00   64
 82  \w     46.00  92.00   0.50    4.67    --  104.92 -93.00 120.00   92
 83  \w    129.00 157.00   0.50    4.67    --  104.92  39.00 -81.00   56
 84  \w    -30.00  -5.00   0.50    1.17    --   16.00 117.00 -49.40   50
 85  \w    -32.00  -7.00   0.50    1.17    --   20.00 128.00  80.29   50
 86  \w    -17.00   8.00   0.50    1.17    --   24.00 110.00 171.17   50
 87  \w     -8.00  17.00   0.50    1.17    --   28.00 100.00 161.36   50
 88  \w     -6.00  19.00   0.50    1.17    --   28.00  97.00 -80.29   50
 89  \w     -1.00  24.00   0.50    1.17    --   32.00  94.00  93.02   50
 90  \w      5.00  30.00   0.50    1.17    --   36.00  89.00 -80.95   50
 91  \w      6.00  31.00   0.50    1.17    --   36.00  86.00  34.47   50
 92  \w      4.00  29.00   0.50    1.17    --   36.00  90.00-113.41   50
 93  \w      5.00  30.00   0.50    1.17    --   36.00  88.00 -14.83   50
 94  \w     34.00  59.00   0.50    1.17    --   38.95 -54.00  60.00   50
 95  \w    -18.00   8.00   0.50    1.17    --   38.95 -54.00  60.00   52
 96  \w     12.00  37.00   0.50    1.17    --   40.00  80.00 163.90   50
 97  \w     17.00  42.00   0.50    1.17    --   44.00  79.00-106.57   50
 98  \w     16.00  41.00   0.50    1.17    --   44.00  82.00  18.85   50
 99  \w     16.00  41.00   0.50    1.17    --   44.00  80.00 111.78   50
100  \w     16.00  41.00   0.50    1.17    --   44.00  82.00  75.69   50
101  \w     17.00  42.00   0.50    1.17    --   44.00  79.00-145.76   50
102  \w     17.00  42.00   0.50    1.17    --   44.00  79.00  -7.39   50
103  \w     16.00  41.00   0.50    1.17    --   44.00  81.00-168.50   50
104  \w     16.00  41.00   0.50    1.17    --   44.00  82.00  48.17   50
105  \w     16.00  41.00   0.50    1.17    --   44.00  81.00 -87.35   50
106  \w     31.00  57.00   0.50    1.17    --   56.00  74.00-175.50   52
107  \w     30.00  56.00   0.50    1.17    --   56.00  75.00 -56.23   52
108  \w     30.00  56.00   0.50    1.17    --   56.00  75.00  -9.02   52
109  \w     33.00  59.00   0.50    1.17    --   60.00  77.00 -85.98   52
110  \w     97.00 123.00   0.50    1.17    --   60.00  77.00 -85.98   52
111  \w     34.00  60.00   0.50    1.17    --   60.00  75.00 143.77   52
112  \w     38.00  79.00   0.50    1.17    --   60.00  69.00-145.87   82
113  \w     72.00  98.00   0.50    1.17    --   64.00  76.00  34.38   52
114  \w     39.00  65.00   0.50    1.17    --   64.00  76.00  34.38   52
115  \w     47.00  75.00   0.50    1.17    --   64.00  57.00 -77.38   56
116  \w     37.00  63.00   0.50    1.17    --   64.00  77.00 118.39   52
117  \w     40.00  66.00   0.50    1.17    --   64.00  73.00   2.25   52
118  \w     92.00 125.00   0.50    1.17    --   64.00  68.00-117.74   66
119  \w     40.00  82.00   0.50    1.17    --   64.00  68.00-117.74   84
120  \w     44.00  69.00   0.50    1.17    --   68.00  67.00  32.62   50
121  \w     43.00  69.00   0.50    1.17    --   68.00  72.00  71.34   52
122  \w     42.00  68.00   0.50    1.17    --   68.00  76.00  85.79   52
123  \w     48.00  91.00   0.50    4.67    --   72.00  68.00 -10.34   86
124  \w     47.00  79.00   0.50    4.67    --   72.00  76.00 -57.70   64
125  \w     48.00  79.00   0.50    4.67    --   72.00  75.00 166.02   62
126  \w     48.00  74.00   0.50    4.67    --   72.00  68.00 102.95   52
127  \w    121.00 146.00   0.50    4.67    --   80.00  70.00 -76.78   50
128  \w     55.00  81.00   0.50    4.67    --   80.00  70.00 -76.78   52
129  \w     55.00  81.00   0.50    4.67    --   80.00  72.00 107.21   52
130  \w     64.00  92.00   0.50    4.67    --   88.00  67.00  42.49   56
131  \w     63.00  89.00   0.50    4.67    --   88.00  70.00 125.61   52
132  \w     73.00  99.00   0.50    4.67    --   96.00  64.00 -23.98   52
133  \w     84.00 110.00   0.50    4.67    --  104.92  61.00-180.00   52
134  \w     78.00 104.00   0.50    4.67    --  104.92  77.00 -60.00   52
135  \w     90.00 116.00   0.50    4.67    --  104.92 -30.00 150.00   52
136  \w     42.00  67.00   0.50    4.67    --  104.92 -30.00 150.00   50
137  \w     87.00 113.00   0.50    4.67    --  104.92  77.00 150.00   52
138  \w    122.00 148.00   0.50    4.67    --  104.92  77.00 -30.00   52
139  \w     78.00 103.00   0.50    4.67    --  104.92  77.00  90.00   50
140  \w     80.00 106.00   0.50    4.67    --  104.92  77.00 -30.00   52
141  \w     83.00 109.00   0.50    4.67    --  104.92  61.00  60.00   52
142  \w     78.00 104.00   0.50    4.67    --  104.92  77.00  30.00   52
143  \w     78.00 113.00   0.50    4.67    --  104.92  77.00 -90.00   70
144  \w     83.00 133.00   0.50    4.67    --  104.92  61.00 120.00  100
145  \w    111.00 157.00   0.50    4.67    --  104.92 111.00 -60.00   92
146  \w     75.00 101.00   0.50    4.67    --  104.92 -22.00  30.00   52
147  \w     79.00 105.00   0.50    4.67    --  104.92  77.00   0.00   52
148  \w     80.00 120.00   0.50    4.67    --  104.92  77.00-150.00   80
149  \w    119.00 145.00   0.50    4.67    --  104.92  69.00-120.00   52
150  \w     39.00  72.00   0.50    4.67    --  104.92 -22.00  30.00   66
151  \w     81.00 107.00   0.50    4.67    --  104.92  69.00-120.00   52
152  \w     79.00 142.00   0.50    4.67    --  104.92  77.00-180.00  126
153  \w    117.00 143.00   0.50    4.67    --  104.92  69.00   0.00   52
154  \w    124.00 156.00   0.50    4.67    --  104.92  69.00-150.00   64
155  \w     81.00 106.00   0.50    4.67    --  104.92  69.00   0.00   50
156  \w     40.00  76.00   0.50    4.67    --  104.92 -45.00  60.00   72
157  \w     84.00 110.00   0.50    4.67    --  104.92  77.00-120.00   52
158  \w     81.00 106.00   0.50    4.67    --  104.92  69.00-150.00   50
;
_diffrn_measurement_device 'four-circle diffractometer'
_diffrn_measurement_device_type 'SuperNova, Single source at offset/far, HyPix3000'
_diffrn_measurement_method '\w scans'
_diffrn_orient_matrix_type 'CrysAlisPro convention (1999,Acta A55,543-557)'
_diffrn_orient_matrix_UB_11 0.0085188000
_diffrn_orient_matrix_UB_12 -0.1266212000
_diffrn_orient_matrix_UB_13 0.0353397000
_diffrn_orient_matrix_UB_21 0.1502113000
_diffrn_orient_matrix_UB_22 0.0054217000
_diffrn_orient_matrix_UB_23 0.0138914000
_diffrn_orient_matrix_UB_31 0.0039830000
_diffrn_orient_matrix_UB_32 0.0660527000
_diffrn_orient_matrix_UB_33 0.0664089000
_diffrn_radiation_monochromator mirror
_diffrn_radiation_probe x-ray
_diffrn_radiation_type CuK\a
_diffrn_radiation_wavelength 1.54184
_diffrn_reflns_av_R_equivalents 0.0370
_diffrn_reflns_av_unetI/netI 0.0168
_diffrn_reflns_Laue_measured_fraction_full 1.000
_diffrn_reflns_Laue_measured_fraction_max 1.000
_diffrn_reflns_limit_h_max 12
_diffrn_reflns_limit_h_min -12
_diffrn_reflns_limit_k_max 13
_diffrn_reflns_limit_k_min -13
_diffrn_reflns_limit_l_max 25
_diffrn_reflns_limit_l_min -24
_diffrn_reflns_number 19517
_diffrn_reflns_point_group_measured_fraction_full 1.000
_diffrn_reflns_point_group_measured_fraction_max 1.000
_diffrn_reflns_theta_full 67.684
_diffrn_reflns_theta_max 72.473
_diffrn_reflns_theta_min 4.392
_diffrn_source 'micro-focus sealed X-ray tube'
_diffrn_source_type 'SuperNova (Cu) X-ray Source'
_exptl_absorpt_coefficient_mu 0.855
_exptl_absorpt_correction_T_max 1.00000
_exptl_absorpt_correction_T_min 0.75696
_exptl_absorpt_correction_type multi-scan
_exptl_absorpt_process_details
;
CrysAlisPro 1.171.39.35a (Rigaku Oxford Diffraction, 2017)
Empirical absorption correction using spherical harmonics,
 implemented in SCALE3 ABSPACK scaling algorithm.
;
_exptl_crystal_colour red
_exptl_crystal_density_diffrn 1.473
_exptl_crystal_description plate
_exptl_crystal_F_000 1056
_exptl_crystal_size_max 0.4
_exptl_crystal_size_mid 0.33
_exptl_crystal_size_min 0.15
_refine_diff_density_max 0.254
_refine_diff_density_min -0.194
_refine_diff_density_rms 0.043
_refine_ls_extinction_method none
_refine_ls_goodness_of_fit_ref 1.070
_refine_ls_hydrogen_treatment constr
_refine_ls_matrix_type full
_refine_ls_number_parameters 174
_refine_ls_number_reflns 2268
_refine_ls_number_restraints 0
_refine_ls_restrained_S_all 1.070
_refine_ls_R_factor_all 0.0405
_refine_ls_R_factor_gt 0.0386
_refine_ls_shift/su_max 0.001
_refine_ls_shift/su_mean 0.000
_refine_ls_structure_factor_coef Fsqd
_refine_ls_weighting_details 'w=1/[\s^2^(Fo^2^)+(0.0552P)^2^+1.7540P] where P=(Fo^2^+2Fc^2^)/3'
_refine_ls_weighting_scheme calc
_refine_ls_wR_factor_gt 0.1040
_refine_ls_wR_factor_ref 0.1056
_reflns_Friedel_coverage 0.000
_reflns_number_gt 2153
_reflns_number_total 2268
_reflns_threshold_expression 'I > 2\s(I)'
_cod_data_source_file jo9b01573_si_002.cif
_cod_data_source_block 2
_cod_depositor_comments
;
The following automatic conversions were performed:

data item '_chemical_melting_point' value '216-218' was changed to
'217.0(10)' -- the average value was taken and precision was
estimated.

Automatic conversion script
Id: cif_fix_values 6909 2019-04-08 15:41:33Z antanas 
;
_cod_database_code 4034061
_shelx_shelxl_version_number 2014/7
_chemical_oxdiff_formula 'C15 N O2'
_shelx_space_group_comment
;
The symmetry employed for this shelxl refinement is uniquely defined
by the following loop, which should always be used as a source of
symmetry information in preference to the above space-group names.
They are only intended as comments.
;
_shelx_estimated_absorpt_t_max 0.882
_shelx_estimated_absorpt_t_min 0.726
_reflns_odcompleteness_completeness 100.00
_reflns_odcompleteness_iscentric 1
_reflns_odcompleteness_theta 70.93
_olex2_refinement_description
;
1. Fixed Uiso
 At 1.2 times of:
  All C(H) groups, All N(H) groups
 At 1.5 times of:
  All C(H,H,H) groups
2.a Aromatic/amide H refined with riding coordinates:
 N1(H1), C5(H5), C6(H6), C8(H8), C7(H7)
2.b Idealised Me refined as rotating group:
 C15(H15A,H15B,H15C), C14(H14A,H14B,H14C)
;
_olex2_submission_special_instructions 'No special instructions were received'
_oxdiff_exptl_absorpt_empirical_details
;
Empirical correction (ABSPACK) includes:
- Absorption correction using spherical harmonics
- Frame scaling
;
_oxdiff_exptl_absorpt_empirical_full_max 1.761
_oxdiff_exptl_absorpt_empirical_full_min 0.617

loop_
_space_group_symop_operation_xyz
'x, y, z'
'-x, y, -z+1/2'
'x+1/2, y+1/2, z'
'-x+1/2, y+1/2, -z+1/2'
'-x, -y, -z'
'x, -y, z-1/2'
'-x+1/2, -y+1/2, -z'
'x+1/2, -y+1/2, z-1/2'

loop_
_atom_site_label
_atom_site_type_symbol
_atom_site_fract_x
_atom_site_fract_y
_atom_site_fract_z
_atom_site_U_iso_or_equiv
_atom_site_adp_type
_atom_site_occupancy
_atom_site_site_symmetry_order
_atom_site_calc_flag
_atom_site_refinement_flags_posn
O2 O 0.89201(9) 0.43676(9) 0.41673(5) 0.0308(2) Uani 1 1 d .
O1 O 0.67611(10) 0.37987(10) 0.31940(5) 0.0328(3) Uani 1 1 d .
O3 O 0.46683(9) 0.38914(9) 0.61153(5) 0.0316(2) Uani 1 1 d .
N1 N 0.85089(11) 0.46821(10) 0.55129(5) 0.0262(3) Uani 1 1 d .
H1 H 0.9286 0.4984 0.5513 0.031 Uiso 1 1 calc R
C4 C 0.54356(13) 0.32836(11) 0.46531(6) 0.0242(3) Uani 1 1 d .
C12 C 0.76326(13) 0.42434(12) 0.49626(6) 0.0246(3) Uani 1 1 d .
C9 C 0.55135(13) 0.32830(11) 0.39808(6) 0.0253(3) Uani 1 1 d .
C10 C 0.66863(13) 0.37492(11) 0.37699(6) 0.0255(3) Uani 1 1 d .
C2 C 0.67400(13) 0.40624(12) 0.58533(6) 0.0248(3) Uani 1 1 d .
C11 C 0.78730(13) 0.41515(11) 0.43145(6) 0.0257(3) Uani 1 1 d .
C3 C 0.65085(12) 0.38542(11) 0.51527(6) 0.0236(3) Uani 1 1 d .
C1 C 0.80039(13) 0.45824(12) 0.60514(7) 0.0271(3) Uani 1 1 d .
C5 C 0.43507(13) 0.27211(12) 0.48115(7) 0.0270(3) Uani 1 1 d .
H5 H 0.4293 0.2678 0.5262 0.032 Uiso 1 1 calc R
C6 C 0.33553(13) 0.22245(12) 0.43197(7) 0.0293(3) Uani 1 1 d .
H6 H 0.2629 0.1842 0.4439 0.035 Uiso 1 1 calc R
C13 C 0.58562(13) 0.38712(12) 0.63092(7) 0.0270(3) Uani 1 1 d .
C8 C 0.44902(13) 0.28067(13) 0.34900(7) 0.0295(3) Uani 1 1 d .
H8 H 0.4536 0.2844 0.3037 0.035 Uiso 1 1 calc R
C7 C 0.34079(14) 0.22798(13) 0.36590(7) 0.0314(3) Uani 1 1 d .
H7 H 0.2710 0.1960 0.3324 0.038 Uiso 1 1 calc R
C15 C 0.87879(15) 0.50347(15) 0.67073(7) 0.0348(3) Uani 1 1 d .
H15A H 0.9074 0.4325 0.7001 0.052 Uiso 1 1 calc GR
H15B H 0.8249 0.5586 0.6910 0.052 Uiso 1 1 calc GR
H15C H 0.9554 0.5489 0.6640 0.052 Uiso 1 1 calc GR
C14 C 0.64412(15) 0.36456(16) 0.70346(7) 0.0379(4) Uani 1 1 d .
H14A H 0.6587 0.4441 0.7269 0.057 Uiso 1 1 calc GR
H14B H 0.7276 0.3209 0.7085 0.057 Uiso 1 1 calc GR
H14C H 0.5842 0.3139 0.7223 0.057 Uiso 1 1 calc GR

loop_
_atom_site_aniso_label
_atom_site_aniso_U_11
_atom_site_aniso_U_22
_atom_site_aniso_U_33
_atom_site_aniso_U_23
_atom_site_aniso_U_13
_atom_site_aniso_U_12
O2 0.0304(5) 0.0321(5) 0.0321(5) -0.0003(4) 0.0115(4) -0.0047(4)
O1 0.0360(5) 0.0368(6) 0.0266(5) -0.0001(4) 0.0097(4) -0.0023(4)
O3 0.0290(5) 0.0315(5) 0.0360(5) -0.0048(4) 0.0107(4) -0.0023(4)
N1 0.0254(6) 0.0254(6) 0.0279(6) -0.0012(4) 0.0066(4) -0.0032(4)
C4 0.0267(6) 0.0186(6) 0.0272(7) 0.0007(5) 0.0061(5) 0.0015(5)
C12 0.0274(6) 0.0199(6) 0.0260(6) 0.0005(5) 0.0050(5) -0.0004(5)
C9 0.0282(6) 0.0202(6) 0.0275(7) 0.0006(5) 0.0064(5) 0.0011(5)
C10 0.0313(7) 0.0202(6) 0.0257(6) 0.0004(5) 0.0077(5) 0.0022(5)
C2 0.0274(6) 0.0207(6) 0.0263(6) 0.0005(5) 0.0063(5) 0.0011(5)
C11 0.0290(7) 0.0198(6) 0.0289(7) 0.0018(5) 0.0081(5) -0.0006(5)
C3 0.0273(6) 0.0179(6) 0.0259(6) 0.0022(5) 0.0069(5) 0.0016(5)
C1 0.0292(7) 0.0244(6) 0.0277(7) -0.0003(5) 0.0066(5) 0.0013(5)
C5 0.0296(7) 0.0231(6) 0.0292(7) -0.0005(5) 0.0085(5) -0.0004(5)
C6 0.0271(7) 0.0253(6) 0.0366(7) -0.0024(5) 0.0096(5) -0.0026(5)
C13 0.0315(7) 0.0218(6) 0.0294(7) -0.0029(5) 0.0107(5) 0.0001(5)
C8 0.0330(7) 0.0285(7) 0.0269(7) -0.0017(5) 0.0069(5) 0.0001(5)
C7 0.0297(7) 0.0297(7) 0.0328(7) -0.0051(5) 0.0035(5) -0.0032(5)
C15 0.0327(7) 0.0411(8) 0.0298(7) -0.0055(6) 0.0055(6) -0.0043(6)
C14 0.0375(8) 0.0502(9) 0.0288(7) 0.0020(6) 0.0131(6) 0.0016(7)

loop_
_atom_type_symbol
_atom_type_description
_atom_type_scat_dispersion_real
_atom_type_scat_dispersion_imag
_atom_type_scat_source
C C 0.0181 0.0091 'International Tables Vol C Tables 4.2.6.8 and 6.1.1.4'
H H 0.0000 0.0000 'International Tables Vol C Tables 4.2.6.8 and 6.1.1.4'
N N 0.0311 0.0180 'International Tables Vol C Tables 4.2.6.8 and 6.1.1.4'
O O 0.0492 0.0322 'International Tables Vol C Tables 4.2.6.8 and 6.1.1.4'

loop_
_geom_angle_atom_site_label_1
_geom_angle_atom_site_label_2
_geom_angle_atom_site_label_3
_geom_angle
C12 N1 H1 125.0
C1 N1 H1 125.0
C1 N1 C12 109.98(11)
C9 C4 C3 118.76(11)
C5 C4 C9 117.83(12)
C5 C4 C3 123.39(12)
N1 C12 C11 125.02(12)
N1 C12 C3 108.71(11)
C3 C12 C11 126.21(12)
C4 C9 C10 121.93(12)
C8 C9 C4 120.45(12)
C8 C9 C10 117.60(12)
O1 C10 C9 123.27(12)
O1 C10 C11 118.80(12)
C9 C10 C11 117.90(11)
C3 C2 C13 129.55(12)
C1 C2 C3 106.58(11)
C1 C2 C13 123.77(12)
O2 C11 C12 125.65(13)
O2 C11 C10 119.56(12)
C12 C11 C10 114.79(11)
C12 C3 C4 119.26(12)
C12 C3 C2 106.32(11)
C2 C3 C4 134.30(12)
N1 C1 C2 108.42(12)
N1 C1 C15 118.98(12)
C2 C1 C15 132.57(13)
C4 C5 H5 119.5
C6 C5 C4 120.96(12)
C6 C5 H5 119.5
C5 C6 H6 119.6
C7 C6 C5 120.88(12)
C7 C6 H6 119.6
O3 C13 C2 122.16(12)
O3 C13 C14 118.87(12)
C2 C13 C14 118.97(12)
C9 C8 H8 119.8
C7 C8 C9 120.47(13)
C7 C8 H8 119.8
C6 C7 C8 119.27(13)
C6 C7 H7 120.4
C8 C7 H7 120.4
C1 C15 H15A 109.5
C1 C15 H15B 109.5
C1 C15 H15C 109.5
H15A C15 H15B 109.5
H15A C15 H15C 109.5
H15B C15 H15C 109.5
C13 C14 H14A 109.5
C13 C14 H14B 109.5
C13 C14 H14C 109.5
H14A C14 H14B 109.5
H14A C14 H14C 109.5
H14B C14 H14C 109.5

loop_
_geom_bond_atom_site_label_1
_geom_bond_atom_site_label_2
_geom_bond_distance
O2 C11 1.2308(17)
O1 C10 1.2132(16)
O3 C13 1.2215(17)
N1 H1 0.8800
N1 C12 1.3736(17)
N1 C1 1.3445(17)
C4 C9 1.4120(18)
C4 C3 1.4778(18)
C4 C5 1.3962(18)
C12 C11 1.4240(18)
C12 C3 1.3939(18)
C9 C10 1.4876(19)
C9 C8 1.3966(19)
C10 C11 1.5390(19)
C2 C3 1.4314(17)
C2 C1 1.4138(19)
C2 C13 1.4831(19)
C1 C15 1.4981(19)
C5 H5 0.9500
C5 C6 1.3886(19)
C6 H6 0.9500
C6 C7 1.382(2)
C13 C14 1.5053(19)
C8 H8 0.9500
C8 C7 1.387(2)
C7 H7 0.9500
C15 H15A 0.9800
C15 H15B 0.9800
C15 H15C 0.9800
C14 H14A 0.9800
C14 H14B 0.9800
C14 H14C 0.9800
